data_9000463
loop_
_publ_author_name
'Pauling, L.'

_publ_section_title
;The formula, structure, and chemical bonding of tetradymite, Bi14Te13S8, and
 the Phase Bi14Te15S6 cell parameters were computed from those provided in the
 rhombohedral setting
;
_journal_name_full 'American Mineralogist'
_journal_page_first 994
_journal_page_last 997
_journal_volume 60
_journal_year 1975
_chemical_formula_sum 'Bi14 S8 Te13'
_chemical_name_mineral Tetradymite
_space_group_IT_number 148
_symmetry_space_group_name_Hall '-R 3'
_symmetry_space_group_name_H-M 'R -3 :H'
_cell_angle_alpha 90
_cell_angle_beta 90
_cell_angle_gamma 120
_cell_length_a 10.70
_cell_length_b 10.70
_cell_length_c 28.17
_cell_formula_units_Z 3
_cell_volume 2793.091
_database_code_amcsd 0000474
_exptl_crystal_density_diffrn 8.634
_cod_original_sg_symbol_H-M 'R -3'
_cod_original_formula_sum 'Te13 S8 Bi14'
_cod_database_code 9000463

loop_
_space_group_symop_operation_xyz
x,y,z
2/3+x,1/3+y,1/3+z
1/3+x,2/3+y,2/3+z
y,-x+y,-z
2/3+y,1/3-x+y,1/3-z
1/3+y,2/3-x+y,2/3-z
-x+y,-x,z
2/3-x+y,1/3-x,1/3+z
1/3-x+y,2/3-x,2/3+z
-x,-y,-z
2/3-x,1/3-y,1/3-z
1/3-x,2/3-y,2/3-z
-y,x-y,z
2/3-y,1/3+x-y,1/3+z
1/3-y,2/3+x-y,2/3+z
x-y,x,-z
2/3+x-y,1/3+x,1/3-z
1/3+x-y,2/3+x,2/3-z

loop_
_atom_site_label
_atom_site_fract_x
_atom_site_fract_y
_atom_site_fract_z
Te1 0.00000 0.00000 0.00000
Te2 0.22000 0.04400 0.11150
Te3 0.40700 0.50400 0.11690
S1 0.33333 0.66667 -0.10070
S2 0.44100 0.30100 0.00200
Bi1 0.33333 0.66667 0.05200
Bi2 0.21500 0.26800 0.05570
Bi3 0.46400 0.09700 0.05270

loop_
_cod_related_entry_id
_cod_related_entry_database
_cod_related_entry_code
1 AMCSD 0000474
